data_7060933
loop_
_publ_author_name
'Gu, Xiao-Li'
'Li, Jian-Rong'
'Jin, Bo'
'Guo, Yang'
'Jing, Xing-Bin'
'Zhao, Pei-Hua'

_publ_section_title
;
 Phosphine-substituted diiron complexes Fe2(\m-Rodt)(CO)6&#x2212;n(PPh3)n
 (R = Ph, Me, H and n = 1, 2) featuring desymmetrized oxadithiolate
 bridges: structures, protonation, and electrocatalysis
;
_journal_issue 38
_journal_name_full 'New Journal of Chemistry'
_journal_page_first 17996
_journal_page_last 18007
_journal_paper_doi 10.1039/D1NJ03398K
_journal_volume 45
_journal_year 2021
_chemical_formula_moiety 'C42 H34 Fe2 O5 P2 S2'
_chemical_formula_sum 'C42 H34 Fe2 O5 P2 S2'
_chemical_formula_weight 856.45
_space_group_crystal_system triclinic
_space_group_IT_number 2
_space_group_name_Hall '-P 1'
_space_group_name_H-M_alt 'P -1'
_atom_sites_solution_hydrogens geom
_atom_sites_solution_primary heavy
_audit_creation_date 2020-11-27
_audit_creation_method
;
Olex2 1.2
(compiled 2018.05.29 svn.r3508 for OlexSys, GUI svn.r5506)
;
_audit_update_record
;
2021-05-13 deposited with the CCDC.	2021-08-25 downloaded from the CCDC.
;
_cell_angle_alpha 77.342(4)
_cell_angle_beta 89.522(4)
_cell_angle_gamma 70.674(4)
_cell_formula_units_Z 2
_cell_length_a 9.2009(6)
_cell_length_b 13.4863(10)
_cell_length_c 16.7738(12)
_cell_measurement_reflns_used 3751
_cell_measurement_temperature 150(2)
_cell_measurement_theta_max 25.37
_cell_measurement_theta_min 2.28
_cell_volume 1911.7(2)
_computing_cell_refinement 'SAINT v8.37A (Bruker, 2015)'
_computing_data_reduction 'SAINT v8.37A (Bruker, 2015)'
_computing_molecular_graphics 'Olex2 (Dolomanov et al., 2009)'
_computing_publication_material 'Olex2 (Dolomanov et al., 2009)'
_computing_structure_refinement 'ShelXL (Sheldrick, 2015)'
_computing_structure_solution 'ShelXS (Sheldrick, 2008)'
_diffrn_ambient_temperature 150(2)
_diffrn_measured_fraction_theta_full 0.999
_diffrn_measured_fraction_theta_max 0.999
_diffrn_measurement_device_type 'CCD area detector'
_diffrn_measurement_method 'phi and omega scans'
_diffrn_radiation_monochromator graphite
_diffrn_radiation_type MoK\a
_diffrn_radiation_wavelength 0.71073
_diffrn_reflns_av_R_equivalents 0.1167
_diffrn_reflns_av_unetI/netI 0.0730
_diffrn_reflns_Laue_measured_fraction_full 0.999
_diffrn_reflns_Laue_measured_fraction_max 0.999
_diffrn_reflns_limit_h_max 11
_diffrn_reflns_limit_h_min -11
_diffrn_reflns_limit_k_max 16
_diffrn_reflns_limit_k_min -16
_diffrn_reflns_limit_l_max 20
_diffrn_reflns_limit_l_min -20
_diffrn_reflns_number 42182
_diffrn_reflns_point_group_measured_fraction_full 0.999
_diffrn_reflns_point_group_measured_fraction_max 0.999
_diffrn_reflns_theta_full 25.242
_diffrn_reflns_theta_max 26.020
_diffrn_reflns_theta_min 2.280
_exptl_absorpt_coefficient_mu 0.997
_exptl_absorpt_correction_T_max 0.0274
_exptl_absorpt_correction_T_min 0.0111
_exptl_absorpt_correction_type multi-scan
_exptl_absorpt_process_details
'SADABS-2016/2 (Bruker,2016/2) was used for absorption correction. wR2(int) was 0.0874 before and 0.0808 after correction. The Ratio of minimum to maximum transmission is 0.4051. The \l/2 correction factor is Not present.'
_exptl_crystal_colour 'metallic reddish red'
_exptl_crystal_colour_lustre metallic
_exptl_crystal_colour_modifier reddish
_exptl_crystal_colour_primary red
_exptl_crystal_density_diffrn 1.488
_exptl_crystal_description block
_exptl_crystal_F_000 880
_exptl_crystal_size_max 0.34
_exptl_crystal_size_mid 0.28
_exptl_crystal_size_min 0.18
_refine_diff_density_max 0.870
_refine_diff_density_min -0.490
_refine_diff_density_rms 0.098
_refine_ls_extinction_method none
_refine_ls_goodness_of_fit_ref 1.141
_refine_ls_hydrogen_treatment constr
_refine_ls_matrix_type full
_refine_ls_number_parameters 478
_refine_ls_number_reflns 7545
_refine_ls_number_restraints 0
_refine_ls_restrained_S_all 1.141
_refine_ls_R_factor_all 0.1173
_refine_ls_R_factor_gt 0.0717
_refine_ls_shift/su_max 0.001
_refine_ls_shift/su_mean 0.000
_refine_ls_structure_factor_coef Fsqd
_refine_ls_weighting_details 'w=1/[\s^2^(Fo^2^)+6.7494P] where P=(Fo^2^+2Fc^2^)/3'
_refine_ls_weighting_scheme calc
_refine_ls_wR_factor_gt 0.1139
_refine_ls_wR_factor_ref 0.1342
_reflns_Friedel_coverage 0.000
_reflns_number_gt 5174
_reflns_number_total 7545
_reflns_threshold_expression 'I > 2\s(I)'
_cod_data_source_file d1nj03398k2.cif
_cod_data_source_block mo_1127_2_0m
_cod_depositor_comments 'Adding full bibliography for 7060931--7060934.cif.'
_cod_database_code 7060933
_shelx_shelxl_version_number 2014/7
_shelx_space_group_comment
;
The symmetry employed for this shelxl refinement is uniquely defined
by the following loop, which should always be used as a source of
symmetry information in preference to the above space-group names.
They are only intended as comments.
;
_shelx_estimated_absorpt_t_max 0.841
_shelx_estimated_absorpt_t_min 0.728
_olex2_refinement_description
;
1. Fixed Uiso
 At 1.2 times of:
  All C(H) groups, All C(H,H) groups
2.a Secondary CH2 refined with riding coordinates:
 C5(H5A,H5B), C6(H6A,H6B)
2.b Aromatic/amide H refined with riding coordinates:
 C8(H8), C9(H9), C10(H10), C11(H11), C12(H12), C14(H14), C15(H15), C16(H16),
 C17(H17), C18(H18), C20(H20), C21(H21), C22(H22), C23(H23), C24(H24), C26(H26),
  C27(H27), C28(H28), C29(H29), C30(H30), C32(H32), C33(H33), C34(H34),
 C35(H35), C36(H36), C38(H38), C39(H39), C40(H40), C41(H41), C42(H42)
;
_olex2_submission_special_instructions 'No special instructions were received'

loop_
_space_group_symop_operation_xyz
'x, y, z'
'-x, -y, -z'

loop_
_atom_site_label
_atom_site_type_symbol
_atom_site_fract_x
_atom_site_fract_y
_atom_site_fract_z
_atom_site_U_iso_or_equiv
_atom_site_adp_type
_atom_site_occupancy
_atom_site_site_symmetry_order
_atom_site_calc_flag
_atom_site_refinement_flags_posn
_atom_site_refinement_flags_adp
_atom_site_refinement_flags_occupancy
_atom_site_disorder_assembly
_atom_site_disorder_group
Fe1 Fe 0.62095(9) 0.90393(6) 0.30365(5) 0.0314(2) Uani 1 1 d . . . . .
Fe2 Fe 0.41483(9) 1.08627(6) 0.25862(5) 0.0316(2) Uani 1 1 d . . . . .
S1 S 0.63933(16) 1.05596(12) 0.33199(9) 0.0354(3) Uani 1 1 d . . . . .
S2 S 0.57692(17) 1.00237(12) 0.17198(9) 0.0356(3) Uani 1 1 d . . . . .
P1 P 0.86030(17) 0.78405(12) 0.31649(9) 0.0313(3) Uani 1 1 d . . . . .
P2 P 0.32682(17) 1.26110(12) 0.19437(9) 0.0325(3) Uani 1 1 d . . . . .
O1 O 0.5523(5) 0.8488(4) 0.4750(3) 0.0478(11) Uani 1 1 d . . . . .
O2 O 0.4579(5) 0.7747(3) 0.2503(3) 0.0450(10) Uani 1 1 d . . . . .
O3 O 0.2574(5) 1.0858(4) 0.4103(3) 0.0584(13) Uani 1 1 d . . . . .
O4 O 0.1664(5) 1.0378(4) 0.1866(3) 0.0557(12) Uani 1 1 d . . . . .
O5 O 0.7164(5) 1.1526(4) 0.1849(3) 0.0551(12) Uani 1 1 d . . . . .
C1 C 0.5801(7) 0.8692(5) 0.4071(4) 0.0376(14) Uani 1 1 d . . . . .
C2 C 0.5248(6) 0.8242(5) 0.2720(3) 0.0366(13) Uani 1 1 d . . . . .
C3 C 0.3216(7) 1.0895(5) 0.3499(4) 0.0397(14) Uani 1 1 d . . . . .
C4 C 0.2659(7) 1.0568(5) 0.2146(4) 0.0375(13) Uani 1 1 d . . . . .
C5 C 0.7718(7) 1.1064(5) 0.2661(4) 0.0452(16) Uani 1 1 d . . . . .
H5A H 0.7966 1.1608 0.2893 0.054 Uiso 1 1 calc R . . . .
H5B H 0.8691 1.0457 0.2674 0.054 Uiso 1 1 calc R . . . .
C6 C 0.7152(7) 1.0735(5) 0.1411(4) 0.0438(15) Uani 1 1 d . . . . .
H6A H 0.8201 1.0192 0.1473 0.053 Uiso 1 1 calc R . . . .
H6B H 0.6923 1.1092 0.0821 0.053 Uiso 1 1 calc R . . . .
C7 C 0.9524(6) 0.7724(5) 0.2197(4) 0.0367(13) Uani 1 1 d . . . . .
C8 C 1.0402(7) 0.8362(5) 0.1877(4) 0.0393(14) Uani 1 1 d . . . . .
H8 H 1.0628 0.8809 0.2188 0.047 Uiso 1 1 calc R . . . .
C9 C 1.0951(7) 0.8349(5) 0.1101(4) 0.0495(17) Uani 1 1 d . . . . .
H9 H 1.1529 0.8800 0.0879 0.059 Uiso 1 1 calc R . . . .
C10 C 1.0655(7) 0.7682(5) 0.0653(4) 0.0474(17) Uani 1 1 d . . . . .
H10 H 1.1028 0.7669 0.0124 0.057 Uiso 1 1 calc R . . . .
C11 C 0.9820(8) 0.7040(6) 0.0981(4) 0.0493(17) Uani 1 1 d . . . . .
H11 H 0.9626 0.6577 0.0674 0.059 Uiso 1 1 calc R . . . .
C12 C 0.9251(6) 0.7046(5) 0.1743(4) 0.0395(14) Uani 1 1 d . . . . .
H12 H 0.8676 0.6590 0.1958 0.047 Uiso 1 1 calc R . . . .
C13 C 1.0049(6) 0.8014(4) 0.3824(3) 0.0329(12) Uani 1 1 d . . . . .
C14 C 0.9567(6) 0.8550(4) 0.4445(3) 0.0338(13) Uani 1 1 d . . . . .
H14 H 0.8494 0.8872 0.4497 0.041 Uiso 1 1 calc R . . . .
C15 C 1.0625(7) 0.8624(5) 0.4993(4) 0.0384(14) Uani 1 1 d . . . . .
H15 H 1.0275 0.8981 0.5424 0.046 Uiso 1 1 calc R . . . .
C16 C 1.2179(7) 0.8181(5) 0.4914(4) 0.0408(14) Uani 1 1 d . . . . .
H16 H 1.2909 0.8247 0.5278 0.049 Uiso 1 1 calc R . . . .
C17 C 1.2669(7) 0.7644(5) 0.4303(4) 0.0440(15) Uani 1 1 d . . . . .
H17 H 1.3744 0.7328 0.4254 0.053 Uiso 1 1 calc R . . . .
C18 C 1.1639(6) 0.7554(5) 0.3763(4) 0.0380(14) Uani 1 1 d . . . . .
H18 H 1.2005 0.7177 0.3345 0.046 Uiso 1 1 calc R . . . .
C19 C 0.8781(6) 0.6422(4) 0.3622(3) 0.0318(12) Uani 1 1 d . . . . .
C20 C 0.7575(7) 0.6178(5) 0.4019(4) 0.0402(14) Uani 1 1 d . . . . .
H20 H 0.6627 0.6737 0.4032 0.048 Uiso 1 1 calc R . . . .
C21 C 0.7748(7) 0.5107(5) 0.4401(4) 0.0443(15) Uani 1 1 d . . . . .
H21 H 0.6918 0.4945 0.4675 0.053 Uiso 1 1 calc R . . . .
C22 C 0.9109(8) 0.4292(5) 0.4383(4) 0.0467(16) Uani 1 1 d . . . . .
H22 H 0.9222 0.3567 0.4641 0.056 Uiso 1 1 calc R . . . .
C23 C 1.0319(8) 0.4532(5) 0.3986(4) 0.0456(16) Uani 1 1 d . . . . .
H23 H 1.1262 0.3971 0.3967 0.055 Uiso 1 1 calc R . . . .
C24 C 1.0150(7) 0.5592(5) 0.3617(4) 0.0404(14) Uani 1 1 d . . . . .
H24 H 1.0991 0.5751 0.3354 0.048 Uiso 1 1 calc R . . . .
C25 C 0.1145(6) 1.3233(4) 0.1804(3) 0.0330(12) Uani 1 1 d . . . . .
C26 C 0.0354(7) 1.3851(5) 0.1067(4) 0.0443(15) Uani 1 1 d . . . . .
H26 H 0.0902 1.3933 0.0588 0.053 Uiso 1 1 calc R . . . .
C27 C -0.1246(8) 1.4353(6) 0.1023(4) 0.0537(18) Uani 1 1 d . . . . .
H27 H -0.1779 1.4771 0.0513 0.064 Uiso 1 1 calc R . . . .
C28 C -0.2055(7) 1.4250(5) 0.1709(4) 0.0501(17) Uani 1 1 d . . . . .
H28 H -0.3142 1.4601 0.1677 0.060 Uiso 1 1 calc R . . . .
C29 C -0.1282(7) 1.3636(5) 0.2441(4) 0.0460(16) Uani 1 1 d . . . . .
H29 H -0.1838 1.3561 0.2918 0.055 Uiso 1 1 calc R . . . .
C30 C 0.0318(7) 1.3118(5) 0.2493(4) 0.0433(15) Uani 1 1 d . . . . .
H30 H 0.0840 1.2686 0.3002 0.052 Uiso 1 1 calc R . . . .
C31 C 0.3858(6) 1.2847(4) 0.0898(3) 0.0328(12) Uani 1 1 d . . . . .
C32 C 0.4795(6) 1.3458(4) 0.0632(4) 0.0355(13) Uani 1 1 d . . . . .
H32 H 0.5073 1.3841 0.0985 0.043 Uiso 1 1 calc R . . . .
C33 C 0.5329(7) 1.3513(5) -0.0151(4) 0.0420(15) Uani 1 1 d . . . . .
H33 H 0.5961 1.3939 -0.0331 0.050 Uiso 1 1 calc R . . . .
C34 C 0.4951(7) 1.2955(5) -0.0670(4) 0.0433(15) Uani 1 1 d . . . . .
H34 H 0.5310 1.3001 -0.1205 0.052 Uiso 1 1 calc R . . . .
C35 C 0.4045(7) 1.2330(5) -0.0401(4) 0.0437(15) Uani 1 1 d . . . . .
H35 H 0.3797 1.1932 -0.0749 0.052 Uiso 1 1 calc R . . . .
C36 C 0.3498(7) 1.2278(5) 0.0365(4) 0.0401(14) Uani 1 1 d . . . . .
H36 H 0.2864 1.1850 0.0538 0.048 Uiso 1 1 calc R . . . .
C37 C 0.3714(6) 1.3615(4) 0.2393(3) 0.0318(12) Uani 1 1 d . . . . .
C38 C 0.4592(7) 1.3312(5) 0.3131(4) 0.0385(14) Uani 1 1 d . . . . .
H38 H 0.4960 1.2574 0.3414 0.046 Uiso 1 1 calc R . . . .
C39 C 0.4937(7) 1.4068(5) 0.3459(4) 0.0438(15) Uani 1 1 d . . . . .
H39 H 0.5546 1.3848 0.3962 0.053 Uiso 1 1 calc R . . . .
C40 C 0.4401(7) 1.5137(5) 0.3058(4) 0.0440(15) Uani 1 1 d . . . . .
H40 H 0.4671 1.5652 0.3275 0.053 Uiso 1 1 calc R . . . .
C41 C 0.3466(6) 1.5469(5) 0.2337(4) 0.0385(14) Uani 1 1 d . . . . .
H41 H 0.3064 1.6212 0.2069 0.046 Uiso 1 1 calc R . . . .
C42 C 0.3125(6) 1.4708(4) 0.2011(3) 0.0342(13) Uani 1 1 d . . . . .
H42 H 0.2478 1.4934 0.1521 0.041 Uiso 1 1 calc R . . . .

loop_
_atom_site_aniso_label
_atom_site_aniso_U_11
_atom_site_aniso_U_22
_atom_site_aniso_U_33
_atom_site_aniso_U_23
_atom_site_aniso_U_13
_atom_site_aniso_U_12
Fe1 0.0300(4) 0.0302(4) 0.0347(5) -0.0083(4) 0.0038(3) -0.0105(3)
Fe2 0.0290(4) 0.0322(4) 0.0341(5) -0.0089(4) 0.0035(3) -0.0104(3)
S1 0.0329(8) 0.0317(8) 0.0426(8) -0.0101(6) 0.0003(6) -0.0111(6)
S2 0.0382(8) 0.0313(8) 0.0349(8) -0.0076(6) 0.0069(6) -0.0087(6)
P1 0.0309(8) 0.0294(8) 0.0342(8) -0.0083(6) 0.0038(6) -0.0101(6)
P2 0.0301(8) 0.0334(8) 0.0346(8) -0.0103(6) 0.0022(6) -0.0100(6)
O1 0.050(3) 0.060(3) 0.041(3) -0.014(2) 0.009(2) -0.027(2)
O2 0.053(3) 0.043(3) 0.047(3) -0.013(2) 0.000(2) -0.025(2)
O3 0.047(3) 0.082(4) 0.044(3) -0.019(3) 0.017(2) -0.016(3)
O4 0.046(3) 0.056(3) 0.073(3) -0.020(3) -0.004(2) -0.025(2)
O5 0.051(3) 0.046(3) 0.065(3) -0.004(2) 0.005(2) -0.018(2)
C1 0.037(3) 0.035(3) 0.044(4) -0.011(3) 0.004(3) -0.015(3)
C2 0.032(3) 0.040(3) 0.034(3) -0.009(3) 0.005(2) -0.008(3)
C3 0.032(3) 0.044(4) 0.043(4) -0.011(3) 0.001(3) -0.011(3)
C4 0.040(3) 0.038(3) 0.038(3) -0.012(3) 0.005(3) -0.016(3)
C5 0.036(3) 0.036(3) 0.067(5) -0.011(3) 0.003(3) -0.017(3)
C6 0.044(4) 0.041(4) 0.046(4) -0.011(3) 0.019(3) -0.014(3)
C7 0.029(3) 0.035(3) 0.041(3) -0.009(3) -0.001(3) -0.004(3)
C8 0.041(3) 0.033(3) 0.038(3) -0.003(3) 0.005(3) -0.008(3)
C9 0.047(4) 0.048(4) 0.042(4) -0.002(3) 0.008(3) -0.008(3)
C10 0.041(4) 0.058(4) 0.028(3) -0.008(3) 0.001(3) 0.003(3)
C11 0.051(4) 0.058(4) 0.039(4) -0.018(3) -0.003(3) -0.014(3)
C12 0.032(3) 0.045(4) 0.038(3) -0.009(3) -0.006(3) -0.009(3)
C13 0.040(3) 0.025(3) 0.032(3) -0.003(2) -0.001(2) -0.012(2)
C14 0.030(3) 0.034(3) 0.038(3) -0.008(3) 0.003(2) -0.011(2)
C15 0.046(4) 0.037(3) 0.035(3) -0.012(3) 0.002(3) -0.016(3)
C16 0.040(3) 0.046(4) 0.041(3) -0.010(3) -0.004(3) -0.020(3)
C17 0.039(3) 0.048(4) 0.048(4) -0.013(3) 0.009(3) -0.017(3)
C18 0.033(3) 0.038(3) 0.047(4) -0.019(3) 0.007(3) -0.011(3)
C19 0.034(3) 0.028(3) 0.035(3) -0.008(2) -0.002(2) -0.013(2)
C20 0.039(3) 0.042(4) 0.044(4) -0.011(3) 0.002(3) -0.018(3)
C21 0.044(4) 0.048(4) 0.042(4) -0.001(3) 0.000(3) -0.022(3)
C22 0.067(5) 0.037(4) 0.036(3) -0.001(3) -0.006(3) -0.023(3)
C23 0.049(4) 0.032(3) 0.052(4) -0.011(3) -0.004(3) -0.007(3)
C24 0.036(3) 0.041(4) 0.042(4) -0.011(3) 0.001(3) -0.009(3)
C25 0.030(3) 0.035(3) 0.036(3) -0.011(3) 0.001(2) -0.014(3)
C26 0.034(3) 0.050(4) 0.043(4) -0.011(3) 0.000(3) -0.007(3)
C27 0.046(4) 0.058(4) 0.047(4) -0.010(3) -0.010(3) -0.006(3)
C28 0.027(3) 0.055(4) 0.069(5) -0.027(4) -0.001(3) -0.007(3)
C29 0.034(3) 0.050(4) 0.053(4) -0.016(3) 0.003(3) -0.010(3)
C30 0.034(3) 0.047(4) 0.045(4) -0.011(3) 0.000(3) -0.008(3)
C31 0.031(3) 0.030(3) 0.035(3) -0.006(2) 0.003(2) -0.008(2)
C32 0.034(3) 0.030(3) 0.040(3) -0.008(3) 0.004(3) -0.008(3)
C33 0.039(3) 0.039(3) 0.045(4) -0.010(3) 0.009(3) -0.009(3)
C34 0.043(4) 0.045(4) 0.035(3) -0.007(3) 0.003(3) -0.008(3)
C35 0.038(3) 0.050(4) 0.042(4) -0.015(3) 0.005(3) -0.011(3)
C36 0.037(3) 0.039(3) 0.042(4) -0.009(3) 0.005(3) -0.010(3)
C37 0.024(3) 0.036(3) 0.037(3) -0.012(3) 0.007(2) -0.009(2)
C38 0.040(3) 0.029(3) 0.042(3) -0.009(3) -0.001(3) -0.005(3)
C39 0.040(3) 0.037(3) 0.053(4) -0.017(3) -0.009(3) -0.006(3)
C40 0.041(4) 0.039(4) 0.056(4) -0.022(3) 0.007(3) -0.011(3)
C41 0.033(3) 0.031(3) 0.050(4) -0.011(3) 0.008(3) -0.007(3)
C42 0.033(3) 0.035(3) 0.035(3) -0.011(3) 0.002(2) -0.010(3)

loop_
_atom_type_symbol
_atom_type_description
_atom_type_scat_dispersion_real
_atom_type_scat_dispersion_imag
_atom_type_scat_source
C C 0.0033 0.0016 'International Tables Vol C Tables 4.2.6.8 and 6.1.1.4'
H H 0.0000 0.0000 'International Tables Vol C Tables 4.2.6.8 and 6.1.1.4'
Fe Fe 0.3463 0.8444 'International Tables Vol C Tables 4.2.6.8 and 6.1.1.4'
O O 0.0106 0.0060 'International Tables Vol C Tables 4.2.6.8 and 6.1.1.4'
P P 0.1023 0.0942 'International Tables Vol C Tables 4.2.6.8 and 6.1.1.4'
S S 0.1246 0.1234 'International Tables Vol C Tables 4.2.6.8 and 6.1.1.4'

loop_
_geom_angle_atom_site_label_1
_geom_angle_atom_site_label_2
_geom_angle_atom_site_label_3
_geom_angle
_geom_angle_site_symmetry_1
_geom_angle_site_symmetry_3
_geom_angle_publ_flag
S1 Fe1 Fe2 56.76(4) . . ?
S1 Fe1 S2 83.93(6) . . ?
S2 Fe1 Fe2 56.45(4) . . ?
P1 Fe1 Fe2 155.87(6) . . ?
P1 Fe1 S1 107.22(6) . . ?
P1 Fe1 S2 107.44(6) . . ?
C1 Fe1 Fe2 100.01(19) . . ?
C1 Fe1 S1 86.36(19) . . ?
C1 Fe1 S2 156.0(2) . . ?
C1 Fe1 P1 96.4(2) . . ?
C2 Fe1 Fe2 99.12(19) . . ?
C2 Fe1 S1 155.25(19) . . ?
C2 Fe1 S2 86.51(19) . . ?
C2 Fe1 P1 97.41(19) . . ?
C2 Fe1 C1 93.4(3) . . ?
S1 Fe2 Fe1 55.97(4) . . ?
S2 Fe2 Fe1 56.41(4) . . ?
S2 Fe2 S1 83.43(6) . . ?
P2 Fe2 Fe1 153.86(6) . . ?
P2 Fe2 S1 107.49(6) . . ?
P2 Fe2 S2 105.12(6) . . ?
C3 Fe2 Fe1 98.5(2) . . ?
C3 Fe2 S1 88.1(2) . . ?
C3 Fe2 S2 153.8(2) . . ?
C3 Fe2 P2 101.1(2) . . ?
C3 Fe2 C4 90.6(3) . . ?
C4 Fe2 Fe1 103.1(2) . . ?
C4 Fe2 S1 158.5(2) . . ?
C4 Fe2 S2 88.40(19) . . ?
C4 Fe2 P2 93.9(2) . . ?
Fe1 S1 Fe2 67.27(5) . . ?
C5 S1 Fe1 111.4(2) . . ?
C5 S1 Fe2 110.3(2) . . ?
Fe1 S2 Fe2 67.14(5) . . ?
C6 S2 Fe1 113.9(2) . . ?
C6 S2 Fe2 108.99(19) . . ?
C7 P1 Fe1 115.05(19) . . ?
C7 P1 C13 104.3(3) . . ?
C7 P1 C19 101.8(3) . . ?
C13 P1 Fe1 117.31(18) . . ?
C13 P1 C19 100.6(2) . . ?
C19 P1 Fe1 115.60(18) . . ?
C25 P2 Fe2 115.24(19) . . ?
C31 P2 Fe2 112.52(18) . . ?
C31 P2 C25 102.8(3) . . ?
C31 P2 C37 104.7(3) . . ?
C37 P2 Fe2 120.08(19) . . ?
C37 P2 C25 99.3(2) . . ?
C5 O5 C6 112.0(5) . . ?
O1 C1 Fe1 178.6(5) . . ?
O2 C2 Fe1 177.9(5) . . ?
O3 C3 Fe2 175.6(6) . . ?
O4 C4 Fe2 179.0(6) . . ?
S1 C5 H5A 108.5 . . ?
S1 C5 H5B 108.5 . . ?
O5 C5 S1 115.1(4) . . ?
O5 C5 H5A 108.5 . . ?
O5 C5 H5B 108.5 . . ?
H5A C5 H5B 107.5 . . ?
S2 C6 H6A 108.3 . . ?
S2 C6 H6B 108.3 . . ?
O5 C6 S2 116.0(4) . . ?
O5 C6 H6A 108.3 . . ?
O5 C6 H6B 108.3 . . ?
H6A C6 H6B 107.4 . . ?
C8 C7 P1 121.0(4) . . ?
C8 C7 C12 119.0(5) . . ?
C12 C7 P1 119.8(5) . . ?
C7 C8 H8 119.9 . . ?
C7 C8 C9 120.3(6) . . ?
C9 C8 H8 119.9 . . ?
C8 C9 H9 119.9 . . ?
C10 C9 C8 120.1(6) . . ?
C10 C9 H9 119.9 . . ?
C9 C10 H10 120.4 . . ?
C11 C10 C9 119.2(6) . . ?
C11 C10 H10 120.4 . . ?
C10 C11 H11 119.0 . . ?
C10 C11 C12 121.9(6) . . ?
C12 C11 H11 119.0 . . ?
C7 C12 H12 120.2 . . ?
C11 C12 C7 119.6(6) . . ?
C11 C12 H12 120.2 . . ?
C14 C13 P1 119.4(4) . . ?
C14 C13 C18 117.9(5) . . ?
C18 C13 P1 122.5(4) . . ?
C13 C14 H14 119.5 . . ?
C13 C14 C15 121.1(5) . . ?
C15 C14 H14 119.5 . . ?
C14 C15 H15 120.0 . . ?
C16 C15 C14 119.9(5) . . ?
C16 C15 H15 120.0 . . ?
C15 C16 H16 120.3 . . ?
C17 C16 C15 119.4(6) . . ?
C17 C16 H16 120.3 . . ?
C16 C17 H17 119.3 . . ?
C18 C17 C16 121.3(6) . . ?
C18 C17 H17 119.3 . . ?
C13 C18 H18 119.8 . . ?
C17 C18 C13 120.3(5) . . ?
C17 C18 H18 119.8 . . ?
C20 C19 P1 120.6(4) . . ?
C24 C19 P1 120.7(4) . . ?
C24 C19 C20 118.6(5) . . ?
C19 C20 H20 119.9 . . ?
C19 C20 C21 120.2(6) . . ?
C21 C20 H20 119.9 . . ?
C20 C21 H21 119.8 . . ?
C22 C21 C20 120.4(6) . . ?
C22 C21 H21 119.8 . . ?
C21 C22 H22 120.2 . . ?
C21 C22 C23 119.6(6) . . ?
C23 C22 H22 120.2 . . ?
C22 C23 H23 120.1 . . ?
C24 C23 C22 119.9(6) . . ?
C24 C23 H23 120.1 . . ?
C19 C24 C23 121.3(6) . . ?
C19 C24 H24 119.3 . . ?
C23 C24 H24 119.3 . . ?
C26 C25 P2 123.8(4) . . ?
C26 C25 C30 118.7(5) . . ?
C30 C25 P2 117.4(4) . . ?
C25 C26 H26 119.8 . . ?
C25 C26 C27 120.3(6) . . ?
C27 C26 H26 119.8 . . ?
C26 C27 H27 119.7 . . ?
C28 C27 C26 120.7(6) . . ?
C28 C27 H27 119.7 . . ?
C27 C28 H28 120.3 . . ?
C29 C28 C27 119.4(6) . . ?
C29 C28 H28 120.3 . . ?
C28 C29 H29 119.7 . . ?
C28 C29 C30 120.6(6) . . ?
C30 C29 H29 119.7 . . ?
C25 C30 C29 120.3(6) . . ?
C25 C30 H30 119.9 . . ?
C29 C30 H30 119.9 . . ?
C32 C31 P2 123.3(4) . . ?
C32 C31 C36 118.2(5) . . ?
C36 C31 P2 118.1(4) . . ?
C31 C32 H32 120.0 . . ?
C31 C32 C33 120.0(6) . . ?
C33 C32 H32 120.0 . . ?
C32 C33 H33 119.5 . . ?
C34 C33 C32 120.9(6) . . ?
C34 C33 H33 119.5 . . ?
C33 C34 H34 120.5 . . ?
C35 C34 C33 119.1(6) . . ?
C35 C34 H34 120.5 . . ?
C34 C35 H35 119.7 . . ?
C36 C35 C34 120.6(6) . . ?
C36 C35 H35 119.7 . . ?
C31 C36 H36 119.5 . . ?
C35 C36 C31 121.1(6) . . ?
C35 C36 H36 119.5 . . ?
C38 C37 P2 121.3(4) . . ?
C38 C37 C42 118.3(5) . . ?
C42 C37 P2 120.4(4) . . ?
C37 C38 H38 119.5 . . ?
C39 C38 C37 120.9(6) . . ?
C39 C38 H38 119.5 . . ?
C38 C39 H39 120.0 . . ?
C40 C39 C38 120.0(6) . . ?
C40 C39 H39 120.0 . . ?
C39 C40 H40 119.9 . . ?
C39 C40 C41 120.3(6) . . ?
C41 C40 H40 119.9 . . ?
C40 C41 H41 120.3 . . ?
C42 C41 C40 119.4(6) . . ?
C42 C41 H41 120.3 . . ?
C37 C42 H42 119.5 . . ?
C41 C42 C37 121.0(5) . . ?
C41 C42 H42 119.5 . . ?

loop_
_geom_bond_atom_site_label_1
_geom_bond_atom_site_label_2
_geom_bond_distance
_geom_bond_site_symmetry_2
_geom_bond_publ_flag
Fe1 Fe2 2.5174(11) . ?
Fe1 S1 2.2620(16) . ?
Fe1 S2 2.2757(17) . ?
Fe1 P1 2.2380(16) . ?
Fe1 C1 1.767(6) . ?
Fe1 C2 1.763(6) . ?
Fe2 S1 2.2828(16) . ?
Fe2 S2 2.2769(16) . ?
Fe2 P2 2.2391(17) . ?
Fe2 C3 1.751(6) . ?
Fe2 C4 1.757(6) . ?
S1 C5 1.835(6) . ?
S2 C6 1.840(6) . ?
P1 C7 1.838(6) . ?
P1 C13 1.841(6) . ?
P1 C19 1.851(6) . ?
P2 C25 1.847(6) . ?
P2 C31 1.824(6) . ?
P2 C37 1.840(6) . ?
O1 C1 1.158(7) . ?
O2 C2 1.158(7) . ?
O3 C3 1.168(7) . ?
O4 C4 1.158(7) . ?
O5 C5 1.390(7) . ?
O5 C6 1.424(7) . ?
C5 H5A 0.9900 . ?
C5 H5B 0.9900 . ?
C6 H6A 0.9900 . ?
C6 H6B 0.9900 . ?
C7 C8 1.390(8) . ?
C7 C12 1.393(8) . ?
C8 H8 0.9500 . ?
C8 C9 1.394(8) . ?
C9 H9 0.9500 . ?
C9 C10 1.382(9) . ?
C10 H10 0.9500 . ?
C10 C11 1.366(9) . ?
C11 H11 0.9500 . ?
C11 C12 1.379(8) . ?
C12 H12 0.9500 . ?
C13 C14 1.384(7) . ?
C13 C18 1.400(8) . ?
C14 H14 0.9500 . ?
C14 C15 1.387(8) . ?
C15 H15 0.9500 . ?
C15 C16 1.373(8) . ?
C16 H16 0.9500 . ?
C16 C17 1.370(8) . ?
C17 H17 0.9500 . ?
C17 C18 1.368(8) . ?
C18 H18 0.9500 . ?
C19 C20 1.385(8) . ?
C19 C24 1.382(8) . ?
C20 H20 0.9500 . ?
C20 C21 1.402(8) . ?
C21 H21 0.9500 . ?
C21 C22 1.372(9) . ?
C22 H22 0.9500 . ?
C22 C23 1.385(9) . ?
C23 H23 0.9500 . ?
C23 C24 1.385(8) . ?
C24 H24 0.9500 . ?
C25 C26 1.383(8) . ?
C25 C30 1.387(8) . ?
C26 H26 0.9500 . ?
C26 C27 1.397(8) . ?
C27 H27 0.9500 . ?
C27 C28 1.372(9) . ?
C28 H28 0.9500 . ?
C28 C29 1.370(9) . ?
C29 H29 0.9500 . ?
C29 C30 1.399(8) . ?
C30 H30 0.9500 . ?
C31 C32 1.388(8) . ?
C31 C36 1.404(8) . ?
C32 H32 0.9500 . ?
C32 C33 1.395(8) . ?
C33 H33 0.9500 . ?
C33 C34 1.382(8) . ?
C34 H34 0.9500 . ?
C34 C35 1.379(9) . ?
C35 H35 0.9500 . ?
C35 C36 1.372(8) . ?
C36 H36 0.9500 . ?
C37 C38 1.388(8) . ?
C37 C42 1.393(8) . ?
C38 H38 0.9500 . ?
C38 C39 1.381(8) . ?
C39 H39 0.9500 . ?
C39 C40 1.373(8) . ?
C40 H40 0.9500 . ?
C40 C41 1.389(8) . ?
C41 H41 0.9500 . ?
C41 C42 1.382(8) . ?
C42 H42 0.9500 . ?

loop_
_geom_torsion_atom_site_label_1
_geom_torsion_atom_site_label_2
_geom_torsion_atom_site_label_3
_geom_torsion_atom_site_label_4
_geom_torsion
_geom_torsion_site_symmetry_1
_geom_torsion_site_symmetry_2
_geom_torsion_site_symmetry_3
_geom_torsion_site_symmetry_4
_geom_torsion_publ_flag
Fe1 S1 C5 O5 72.3(5) . . . . ?
Fe1 S2 C6 O5 -62.4(5) . . . . ?
Fe1 P1 C7 C8 90.2(5) . . . . ?
Fe1 P1 C7 C12 -85.0(5) . . . . ?
Fe1 P1 C13 C14 25.2(5) . . . . ?
Fe1 P1 C13 C18 -159.8(4) . . . . ?
Fe1 P1 C19 C20 -13.9(5) . . . . ?
Fe1 P1 C19 C24 169.9(4) . . . . ?
Fe2 S1 C5 O5 -0.4(5) . . . . ?
Fe2 S2 C6 O5 10.3(5) . . . . ?
Fe2 P2 C25 C26 -131.4(5) . . . . ?
Fe2 P2 C25 C30 52.4(5) . . . . ?
Fe2 P2 C31 C32 -117.2(4) . . . . ?
Fe2 P2 C31 C36 55.1(5) . . . . ?
Fe2 P2 C37 C38 -0.1(5) . . . . ?
Fe2 P2 C37 C42 -177.7(4) . . . . ?
P1 C7 C8 C9 -173.0(5) . . . . ?
P1 C7 C12 C11 173.7(5) . . . . ?
P1 C13 C14 C15 175.0(4) . . . . ?
P1 C13 C18 C17 -175.5(5) . . . . ?
P1 C19 C20 C21 -176.6(4) . . . . ?
P1 C19 C24 C23 177.3(5) . . . . ?
P2 C25 C26 C27 -175.7(5) . . . . ?
P2 C25 C30 C29 175.3(5) . . . . ?
P2 C31 C32 C33 173.4(4) . . . . ?
P2 C31 C36 C35 -173.1(5) . . . . ?
P2 C37 C38 C39 179.2(5) . . . . ?
P2 C37 C42 C41 -179.2(4) . . . . ?
C5 O5 C6 S2 67.8(6) . . . . ?
C6 O5 C5 S1 -73.3(6) . . . . ?
C7 P1 C13 C14 153.8(4) . . . . ?
C7 P1 C13 C18 -31.2(5) . . . . ?
C7 P1 C19 C20 -139.3(5) . . . . ?
C7 P1 C19 C24 44.5(5) . . . . ?
C7 C8 C9 C10 -1.5(9) . . . . ?
C8 C7 C12 C11 -1.6(9) . . . . ?
C8 C9 C10 C11 0.1(9) . . . . ?
C9 C10 C11 C12 0.6(10) . . . . ?
C10 C11 C12 C7 0.2(9) . . . . ?
C12 C7 C8 C9 2.3(9) . . . . ?
C13 P1 C7 C8 -39.7(5) . . . . ?
C13 P1 C7 C12 145.1(5) . . . . ?
C13 P1 C19 C20 113.5(5) . . . . ?
C13 P1 C19 C24 -62.7(5) . . . . ?
C13 C14 C15 C16 1.4(9) . . . . ?
C14 C13 C18 C17 -0.4(9) . . . . ?
C14 C15 C16 C17 -1.7(9) . . . . ?
C15 C16 C17 C18 1.0(10) . . . . ?
C16 C17 C18 C13 0.0(9) . . . . ?
C18 C13 C14 C15 -0.3(8) . . . . ?
C19 P1 C7 C8 -144.0(5) . . . . ?
C19 P1 C7 C12 40.8(5) . . . . ?
C19 P1 C13 C14 -101.1(5) . . . . ?
C19 P1 C13 C18 74.0(5) . . . . ?
C19 C20 C21 C22 -0.3(9) . . . . ?
C20 C19 C24 C23 1.0(9) . . . . ?
C20 C21 C22 C23 0.2(9) . . . . ?
C21 C22 C23 C24 0.5(9) . . . . ?
C22 C23 C24 C19 -1.1(9) . . . . ?
C24 C19 C20 C21 -0.3(9) . . . . ?
C25 P2 C31 C32 118.2(5) . . . . ?
C25 P2 C31 C36 -69.6(5) . . . . ?
C25 P2 C37 C38 126.3(5) . . . . ?
C25 P2 C37 C42 -51.3(5) . . . . ?
C25 C26 C27 C28 0.5(10) . . . . ?
C26 C25 C30 C29 -1.2(9) . . . . ?
C26 C27 C28 C29 -0.8(10) . . . . ?
C27 C28 C29 C30 0.1(10) . . . . ?
C28 C29 C30 C25 0.9(10) . . . . ?
C30 C25 C26 C27 0.5(9) . . . . ?
C31 P2 C25 C26 -8.5(6) . . . . ?
C31 P2 C25 C30 175.2(5) . . . . ?
C31 P2 C37 C38 -127.7(5) . . . . ?
C31 P2 C37 C42 54.8(5) . . . . ?
C31 C32 C33 C34 -0.6(9) . . . . ?
C32 C31 C36 C35 -0.5(9) . . . . ?
C32 C33 C34 C35 -0.6(9) . . . . ?
C33 C34 C35 C36 1.3(9) . . . . ?
C34 C35 C36 C31 -0.8(9) . . . . ?
C36 C31 C32 C33 1.2(8) . . . . ?
C37 P2 C25 C26 99.0(5) . . . . ?
C37 P2 C25 C30 -77.3(5) . . . . ?
C37 P2 C31 C32 14.9(5) . . . . ?
C37 P2 C31 C36 -172.9(4) . . . . ?
C37 C38 C39 C40 0.5(9) . . . . ?
C38 C37 C42 C41 3.2(8) . . . . ?
C38 C39 C40 C41 2.3(9) . . . . ?
C39 C40 C41 C42 -2.2(9) . . . . ?
C40 C41 C42 C37 -0.5(8) . . . . ?
C42 C37 C38 C39 -3.2(8) . . . . ?
